data_2014273
loop_
_publ_author_name
'Batten, Michael P.'
'Canty, Allan J.'
'Cavell, Kingsley J.'
'R\"uther, Thomas'
'Skelton, Brian W.'
'White, Allan H.'

_publ_section_title
;Tris[bis(1-methyl-1<i>H</i>-imidazol-2-yl)methanone-\k^2^<i>N</i>^3^]iron(II)
 dichloride 5.5-hydrate,
 <i>cis</i>-bis[bis(1-methyl-1<i>H</i>-imidazol-2-yl)methanone-\k^2^<i>N</i>^3^]dichloroiron(II)
 (<i>ca</i> 153 K) and
 di-\m-chloro-bis{[bis(1-methyl-1<i>H</i>-imidazol-2-yl)methanone-\k^2^<i>N</i>^3^]chloroiron(II)}
 methanol disolvate (<i>ca</i> 300 K)
;
_journal_issue 7
_journal_name_full 'Acta Crystallographica Section C'
_journal_page_first m316
_journal_page_last m319
_journal_paper_doi 10.1107/S0108270104010881
_journal_volume 60
_journal_year 2004
_chemical_formula_iupac '[Fe Cl2 (C9 H10 N4 O)2]'
_chemical_formula_moiety 'C18 H20 Cl2 Fe1 N8 O2'
_chemical_formula_sum 'C18 H20 Cl2 Fe N8 O2'
_chemical_formula_weight 507.17
_space_group_IT_number 14
_symmetry_cell_setting monoclinic
_symmetry_space_group_name_Hall '-P 2ybc'
_symmetry_space_group_name_H-M 'P 1 21/c 1'
_atom_sites_solution_hydrogens difmap
_atom_sites_solution_primary direct
_atom_sites_solution_secondary difmap
_cell_angle_alpha 90.00000
_cell_angle_beta 102.078(3)
_cell_angle_gamma 90.00000
_cell_formula_units_Z 4
_cell_length_a 14.650(2)
_cell_length_b 9.1340(10)
_cell_length_c 16.180(2)
_cell_measurement_reflns_used 5040
_cell_measurement_temperature 153(2)
_cell_measurement_theta_max 34.5
_cell_measurement_theta_min 2.4
_cell_volume 2117.2(5)
_computing_cell_refinement 'SAINT (Siemens, 1995)'
_computing_data_collection 'SMART (Siemens, 1995)'
_computing_data_reduction SAINT
_computing_molecular_graphics Xtal3.5
_computing_publication_material 'BONDLA and CIFIO in Xtal3.5'
_computing_structure_refinement 'CRYLSQ in Xtal3.5'
_computing_structure_solution
;
Xtal3.5 (Hall et al., 1995)
;
_diffrn_ambient_temperature 153(2)
_diffrn_measured_fraction_theta_full 1.0
_diffrn_measured_fraction_theta_max 1.0
_diffrn_measurement_device_type
;
Bruker SMART CCD diffractometer
;
_diffrn_measurement_method '\w scans'
_diffrn_radiation_monochromator graphite
_diffrn_radiation_source 'sealed tube'
_diffrn_radiation_type 'Mo K\a'
_diffrn_radiation_wavelength .71073
_diffrn_reflns_av_R_equivalents .044
_diffrn_reflns_av_sigmaI/netI .065
_diffrn_reflns_limit_h_max 22
_diffrn_reflns_limit_h_min -23
_diffrn_reflns_limit_k_max 14
_diffrn_reflns_limit_k_min -14
_diffrn_reflns_limit_l_max 25
_diffrn_reflns_limit_l_min -25
_diffrn_reflns_number 42826
_diffrn_reflns_theta_full 34.65
_diffrn_reflns_theta_max 34.65
_diffrn_reflns_theta_min 1.42
_diffrn_standards_decay_% 0
_diffrn_standards_number 0
_exptl_absorpt_coefficient_mu .999
_exptl_absorpt_correction_T_max 1
_exptl_absorpt_correction_T_min .81
_exptl_absorpt_correction_type multi-scan
_exptl_absorpt_process_details
;
  (SADABS; Sheldrick, 1996)
;
_exptl_crystal_colour 'dark blue'
_exptl_crystal_density_diffrn 1.591
_exptl_crystal_density_method 'not measured'
_exptl_crystal_description 'hexagonal plate'
_exptl_crystal_F_000 1040
_exptl_crystal_size_max .44
_exptl_crystal_size_mid .41
_exptl_crystal_size_min .28
_refine_diff_density_max .692
_refine_diff_density_min -.543
_refine_ls_extinction_method none
_refine_ls_goodness_of_fit_all 1.047
_refine_ls_goodness_of_fit_ref 1.039
_refine_ls_hydrogen_treatment noref
_refine_ls_matrix_type full
_refine_ls_number_constraints 0
_refine_ls_number_parameters 280
_refine_ls_number_reflns 6873
_refine_ls_number_restraints 0
_refine_ls_R_factor_all .066
_refine_ls_R_factor_gt .044
_refine_ls_shift/su_max .045
_refine_ls_shift/su_mean .004
_refine_ls_structure_factor_coef Fsqd
_refine_ls_weighting_details
;
   w = 1/(\s^2^(F^^2) +  2.3F^2^)
;
_refine_ls_weighting_scheme calc
_refine_ls_wR_factor_all .096
_refine_ls_wR_factor_ref .082
_reflns_number_gt 6873
_reflns_number_total 9074
_reflns_threshold_expression 'I > 2.00 \s(I)'
_cod_data_source_file ta1447.cif
_cod_data_source_block II
_cod_original_sg_symbol_Hall -p_2ybc
_cod_original_sg_symbol_H-M 'P 21/c'
_cod_original_formula_sum 'C18 H20 Cl2 Fe1 N8 O2'
_cod_database_code 2014273
_cod_database_fobs_code 2014273

loop_
_symmetry_equiv_pos_as_xyz
+x,+y,+z
-x,1/2+y,1/2-z
-x,-y,-z
+x,1/2-y,1/2+z

loop_
_atom_site_label
_atom_site_fract_x
_atom_site_fract_y
_atom_site_fract_z
_atom_site_U_iso_or_equiv
_atom_site_adp_type
_atom_site_calc_flag
_atom_site_calc_attached_atom
_atom_site_occupancy
_atom_site_disorder_assembly
_atom_site_disorder_group
Fe .248382(18) .45708(3) .315662(18) .01715(10) Uani ? ? 1.00000 ? ?
Cl1 .22045(4) .57205(6) .17690(3) .0250(2) Uani ? ? 1.00000 ? ?
Cl2 .27728(3) .20961(5) .26468(3) .02297(19) Uani ? ? 1.00000 ? ?
N111 .21651(11) .6668(2) .36973(11) .0209(7) Uani ? ? 1.00000 ? ?
C112 .13859(13) .7128(2) .39287(12) .0201(7) Uani ? ? 1.00000 ? ?
N113 .14442(13) .8583(2) .41130(13) .0268(8) Uani ? ? 1.00000 ? ?
C1131 .07587(18) .9525(3) .4393(2) .0395(12) Uani ? ? 1.00000 ? ?
C114 .22836(16) .9058(3) .39852(16) .0307(10) Uani ? ? 1.00000 ? ?
C115 .27199(15) .7868(3) .37403(15) .0282(9) Uani ? ? 1.00000 ? ?
C10 .05498(13) .6262(2) .39544(12) .0207(8) Uani ? ? 1.00000 ? ?
O10 -.00361(11) .67229(19) .43352(11) .0309(7) Uani ? ? 1.00000 ? ?
N121 .10194(11) .4162(2) .31374(11) .0204(7) Uani ? ? 1.00000 ? ?
C122 .04096(12) .4861(2) .35054(12) .0190(7) Uani ? ? 1.00000 ? ?
N123 -.03869(11) .4054(2) .34350(11) .0205(7) Uani ? ? 1.00000 ? ?
C1231 -.12540(14) .4401(3) .37103(14) .0265(9) Uani ? ? 1.00000 ? ?
C124 -.02705(14) .2811(2) .30132(14) .0249(9) Uani ? ? 1.00000 ? ?
C125 .06049(14) .2882(3) .28360(14) .0256(9) Uani ? ? 1.00000 ? ?
N211 .39795(11) .4957(2) .34147(11) .0216(7) Uani ? ? 1.00000 ? ?
C212 .46336(13) .4123(2) .38886(13) .0212(8) Uani ? ? 1.00000 ? ?
N213 .54866(11) .4419(2) .37044(12) .0246(7) Uani ? ? 1.00000 ? ?
C2131 .64000(14) .3778(3) .40725(17) .0349(11) Uani ? ? 1.00000 ? ?
C214 .53570(14) .5466(3) .31032(15) .0288(9) Uani ? ? 1.00000 ? ?
C215 .44251(14) .5794(2) .29268(14) .0261(9) Uani ? ? 1.00000 ? ?
C20 .45110(13) .3017(2) .45101(14) .0235(8) Uani ? ? 1.00000 ? ?
O20 .51602(11) .2222(2) .48319(13) .0385(9) Uani ? ? 1.00000 ? ?
N221 .28207(11) .35938(19) .44317(10) .0187(6) Uani ? ? 1.00000 ? ?
C222 .36094(13) .2903(2) .47713(12) .0195(7) Uani ? ? 1.00000 ? ?
N223 .34865(12) .2038(2) .54265(11) .0229(7) Uani ? ? 1.00000 ? ?
C2231 .41415(17) .1051(3) .59683(16) .0342(11) Uani ? ? 1.00000 ? ?
C224 .25878(15) .2208(2) .55074(13) .0247(9) Uani ? ? 1.00000 ? ?
C225 .21879(14) .3160(2) .48907(13) .0229(8) Uani ? ? 1.00000 ? ?
H1131a .01508 .93093 .40750 .05700 Uiso ? ? 1.00000 ? ?
H1131b .09005 1.05227 .43144 .05700 Uiso ? ? 1.00000 ? ?
H1131c .07734 .93515 .49751 .05700 Uiso ? ? 1.00000 ? ?
H114 .25212 1.00350 .40531 .03800 Uiso ? ? 1.00000 ? ?
H115 .33313 .78713 .36180 .03500 Uiso ? ? 1.00000 ? ?
H1231a -.11174 .45983 .43008 .03100 Uiso ? ? 1.00000 ? ?
H1231b -.15351 .52395 .34146 .03100 Uiso ? ? 1.00000 ? ?
H1231c -.16697 .35956 .35965 .03100 Uiso ? ? 1.00000 ? ?
H124 -.07138 .20322 .28674 .03100 Uiso ? ? 1.00000 ? ?
H125 .08814 .21442 .25470 .03200 Uiso ? ? 1.00000 ? ?
H2131a .68689 .42573 .38484 .04400 Uiso ? ? 1.00000 ? ?
H2131b .63946 .27636 .39372 .04400 Uiso ? ? 1.00000 ? ?
H2131c .65264 .38938 .46698 .04400 Uiso ? ? 1.00000 ? ?
H214 .58267 .58954 .28479 .03600 Uiso ? ? 1.00000 ? ?
H215 .41294 .65019 .25193 .03300 Uiso ? ? 1.00000 ? ?
H2231a .43170 .02856 .56317 .04000 Uiso ? ? 1.00000 ? ?
H2231b .46869 .15783 .62271 .04000 Uiso ? ? 1.00000 ? ?
H2231c .38588 .06418 .63897 .04000 Uiso ? ? 1.00000 ? ?
H224 .22964 .17490 .59171 .03000 Uiso ? ? 1.00000 ? ?
H225 .15515 .34783 .47900 .02800 Uiso ? ? 1.00000 ? ?

loop_
_atom_site_aniso_label
_atom_site_aniso_U_11
_atom_site_aniso_U_22
_atom_site_aniso_U_33
_atom_site_aniso_U_12
_atom_site_aniso_U_13
_atom_site_aniso_U_23
Fe .01325(10) .02002(12) .01968(12) .00019(9) .00690(8) -.00081(10)
Cl1 .0270(2) .0256(2) .0240(2) .00678(18) .00947(17) .00268(18)
Cl2 .0213(2) .0223(2) .0275(2) .00176(16) .01030(17) -.00393(18)
N111 .0175(7) .0222(8) .0243(8) -.0011(6) .0071(6) -.0027(6)
C112 .0190(8) .0201(8) .0220(8) .0009(6) .0063(6) -.0020(7)
N113 .0241(8) .0218(8) .0358(10) .0010(7) .0093(7) -.0067(7)
C1131 .0336(12) .0256(11) .0623(17) .0048(9) .0168(12) -.0127(11)
C114 .0294(10) .0228(10) .0418(13) -.0048(8) .0117(9) -.0067(9)
C115 .0230(9) .0254(10) .0391(12) -.0050(8) .0131(8) -.0063(9)
C10 .0180(8) .0226(9) .0221(8) .0032(7) .0057(6) -.0008(7)
O10 .0246(7) .0316(8) .0411(9) .0008(6) .0174(7) -.0082(7)
N121 .0136(6) .0240(8) .0246(8) .0001(6) .0064(6) -.0056(6)
C122 .0134(7) .0220(9) .0220(8) .0004(6) .0048(6) -.0009(7)
N123 .0132(6) .0251(8) .0248(8) .0002(6) .0076(6) -.0005(6)
C1231 .0166(8) .0298(11) .0368(11) .0012(7) .0138(8) .0002(9)
C124 .0171(8) .0283(10) .0305(10) -.0037(7) .0077(7) -.0064(8)
C125 .0170(8) .0297(10) .0320(10) -.0039(7) .0092(7) -.0113(8)
N211 .0158(6) .0237(8) .0269(8) -.0024(6) .0083(6) .0004(6)
C212 .0146(7) .0237(9) .0268(9) -.0028(6) .0080(7) -.0040(7)
N213 .0135(6) .0308(9) .0314(9) -.0039(6) .0087(6) -.0076(7)
C2131 .0135(8) .0457(14) .0469(14) -.0010(9) .0091(8) -.0089(11)
C214 .0205(8) .0351(11) .0346(11) -.0091(8) .0141(8) -.0055(9)
C215 .0221(9) .0289(10) .0297(10) -.0063(8) .0111(8) .0019(8)
C20 .0167(8) .0241(9) .0297(10) .0007(7) .0047(7) -.0017(8)
O20 .0211(7) .0408(10) .0543(11) .0090(7) .0092(7) .0126(9)
N221 .0163(6) .0218(7) .0198(7) -.0002(6) .0078(5) -.0004(6)
C222 .0182(7) .0194(8) .0213(8) -.0007(6) .0054(6) -.0010(7)
N223 .0230(7) .0223(8) .0235(8) -.0003(6) .0050(6) .0024(6)
C2231 .0311(11) .0329(12) .0373(12) .0029(9) .0037(9) .0126(10)
C224 .0264(9) .0264(10) .0239(9) -.0028(8) .0113(7) .0008(8)
C225 .0214(8) .0273(10) .0228(9) -.0006(7) .0107(7) -.0009(7)

loop_
_atom_type_symbol
_atom_type_scat_dispersion_real
_atom_type_scat_dispersion_imag
_atom_type_scat_source
C .002 .002 'Int Tables Vol IV Tables 2.2B and 2.3.1'
H 0 0 'Int Tables Vol IV Tables 2.2B and 2.3.1'
Cl .132 .159 'Int Tables Vol IV Tables 2.2B and 2.3.1'
Fe .301 .845 'Int Tables Vol IV Tables 2.2B and 2.3.1'
N .004 .003 'Int Tables Vol IV Tables 2.2B and 2.3.1'
O .008 .006 'Int Tables Vol IV Tables 2.2B and 2.3.1'

loop_
_geom_angle_atom_site_label_1
_geom_angle_atom_site_label_2
_geom_angle_atom_site_label_3
_geom_angle
_geom_angle_publ_flag
Cl1 Fe Cl2 95.40(2) yes
Cl1 Fe N111 88.99(5) yes
Cl1 Fe N121 94.93(5) yes
Cl1 Fe N211 94.33(5) yes
Cl1 Fe N221 176.52(5) yes
Cl2 Fe N111 174.63(5) yes
Cl2 Fe N121 94.34(5) yes
Cl2 Fe N211 88.63(5) yes
Cl2 Fe N221 85.51(5) yes
N111 Fe N121 82.17(6) yes
N111 Fe N211 94.13(6) yes
N111 Fe N221 90.28(6) yes
N121 Fe N211 169.96(7) yes
N121 Fe N221 88.34(6) yes
N211 Fe N221 82.33(6) yes
Fe N111 C112 130.44(13) ?
Fe N111 C115 123.35(15) ?
C112 N111 C115 105.56(18) ?
N111 C112 N113 110.42(18) ?
N111 C112 C10 127.17(18) ?
N113 C112 C10 122.35(19) ?
C112 N113 C1131 128.7(2) ?
C112 N113 C114 107.2(2) ?
C1131 N113 C114 124.1(2) ?
N113 C1131 H1131a 109.7 ?
N113 C1131 H1131b 109.8 ?
N113 C1131 H1131c 109.5 ?
H1131a C1131 H1131b 109.4 ?
H1131a C1131 H1131c 109.0 ?
H1131b C1131 H1131c 109.4 ?
N113 C114 C115 106.5(2) ?
N113 C114 H114 126.8 ?
C115 C114 H114 126.7 ?
N111 C115 C114 110.3(2) ?
N111 C115 H115 124.6 ?
C114 C115 H115 125.1 ?
C112 C10 O10 120.29(19) ?
C112 C10 C122 119.23(18) ?
O10 C10 C122 120.46(18) ?
Fe N121 C122 131.50(13) ?
Fe N121 C125 121.23(14) ?
C122 N121 C125 106.31(17) ?
C10 C122 N121 126.98(17) ?
C10 C122 N123 122.84(18) ?
N121 C122 N123 110.14(17) ?
C122 N123 C1231 129.61(18) ?
C122 N123 C124 107.44(17) ?
C1231 N123 C124 122.90(17) ?
N123 C1231 H1231a 109.42 ?
N123 C1231 H1231b 109.5 ?
N123 C1231 H1231c 109.6 ?
H1231a C1231 H1231b 109.3 ?
H1231a C1231 H1231c 109.5 ?
H1231b C1231 H1231c 109.55 ?
N123 C124 C125 106.70(18) ?
N123 C124 H124 126.6 ?
C125 C124 H124 126.7 ?
N121 C125 C124 109.4(2) ?
N121 C125 H125 125.3 ?
C124 C125 H125 125.3 ?
Fe N211 C212 126.33(14) ?
Fe N211 C215 124.54(13) ?
C212 N211 C215 106.30(17) ?
N211 C212 N213 109.89(18) ?
N211 C212 C20 127.80(18) ?
N213 C212 C20 122.30(17) ?
C212 N213 C2131 128.9(2) ?
C212 N213 C214 107.42(16) ?
C2131 N213 C214 123.6(2) ?
N213 C2131 H2131a 109.5 ?
N213 C2131 H2131b 109.4 ?
N213 C2131 H2131c 109.6 ?
H2131a C2131 H2131b 109.5 ?
H2131a C2131 H2131c 109.6 ?
H2131b C2131 H2131c 109.4 ?
N213 C214 C215 106.8(2) ?
N213 C214 H214 126.6 ?
C215 C214 H214 126.6 ?
N211 C215 C214 109.5(2) ?
N211 C215 H215 125.1 ?
C214 C215 H215 125.3 ?
C212 C20 O20 120.4(2) ?
C212 C20 C222 119.52(17) ?
O20 C20 C222 120.0(2) ?
Fe N221 C222 125.66(14) ?
Fe N221 C225 125.63(12) ?
C222 N221 C225 105.55(17) ?
C20 C222 N221 126.99(18) ?
C20 C222 N223 122.44(17) ?
N221 C222 N223 110.56(18) ?
C222 N223 C2231 130.1(2) ?
C222 N223 C224 107.26(16) ?
C2231 N223 C224 122.6(2) ?
N223 C2231 H2231a 109.3 ?
N223 C2231 H2231b 109.6 ?
N223 C2231 H2231c 110.1 ?
H2231a C2231 H2231b 108.7 ?
H2231a C2231 H2231c 109.5 ?
H2231b C2231 H2231c 109.7 ?
N223 C224 C225 106.3(2) ?
N223 C224 H224 126.7 ?
C225 C224 H224 127.0 ?
N221 C225 C224 110.36(18) ?
N221 C225 H225 124.6 ?
C224 C225 H225 125.0 ?

loop_
_geom_bond_atom_site_label_1
_geom_bond_atom_site_label_2
_geom_bond_site_symmetry_1
_geom_bond_site_symmetry_2
_geom_bond_distance
_geom_bond_publ_flag
Fe Cl1 . . 2.4345(6) yes
Fe Cl2 . . 2.4729(6) yes
Fe N111 . . 2.1961(18) yes
Fe N121 . . 2.1713(17) yes
Fe N211 . . 2.1719(16) yes
Fe N221 . . 2.2069(16) yes
N111 C112 . . 1.341(3) ?
N111 C115 . . 1.358(3) ?
C112 N113 . . 1.361(3) ?
C112 C10 . . 1.466(3) ?
N113 C1131 . . 1.464(3) ?
N113 C114 . . 1.360(3) ?
C1131 H1131a . . .951 ?
C1131 H1131b . . .949 ?
C1131 H1131c . . .951 ?
C114 C115 . . 1.361(3) ?
C114 H114 . . .956 ?
C115 H115 . . .957 ?
C10 O10 . . 1.231(3) ?
C10 C122 . . 1.464(3) ?
N121 C122 . . 1.335(3) ?
N121 C125 . . 1.360(3) ?
C122 N123 . . 1.365(2) ?
N123 C1231 . . 1.466(3) ?
N123 C124 . . 1.354(3) ?
C1231 H1231a . . .951 ?
C1231 H1231b . . .950 ?
C1231 H1231c . . .948 ?
C124 C125 . . 1.373(3) ?
C124 H124 . . .959 ?
C125 H125 . . .957 ?
N211 C212 . . 1.334(2) ?
N211 C215 . . 1.360(3) ?
C212 N213 . . 1.371(3) ?
C212 C20 . . 1.463(3) ?
N213 C2131 . . 1.468(3) ?
N213 C214 . . 1.349(3) ?
C2131 H2131a . . .948 ?
C2131 H2131b . . .952 ?
C2131 H2131c . . .951 ?
C214 C215 . . 1.368(3) ?
C214 H214 . . .958 ?
C215 H215 . . .959 ?
C20 O20 . . 1.223(3) ?
C20 C222 . . 1.472(3) ?
N221 C222 . . 1.330(2) ?
N221 C225 . . 1.362(3) ?
C222 N223 . . 1.364(3) ?
N223 C2231 . . 1.466(3) ?
N223 C224 . . 1.359(3) ?
C2231 H2231a . . .954 ?
C2231 H2231b . . .952 ?
C2231 H2231c . . .946 ?
C224 C225 . . 1.360(3) ?
C224 H224 . . .957 ?
C225 H225 . . .958 ?
